data_7054707
loop_
_publ_author_name
'Pan, Mei'
'Yan, Cheng'
'Chen, Ling'
'Zhang, Lu-Yin'
'Yin, Shao-Yun'
'Zhu, Yi-Xuan'
'Wu, Kai'
'Hou, Ya-Jun'
'Su, Cheng-Yong'

_publ_section_title
;
 Photoluminescence and white-light emission in two series of heteronuclear
 Pb(ii)--Ln(iii) complexes
;
_journal_issue 5
_journal_name_full 'New J. Chem.'
_journal_page_first 3770
_journal_paper_doi 10.1039/C5NJ00168D
_journal_volume 39
_journal_year 2015
_chemical_formula_moiety '0.5(C192 H144 N28 O24 Pb4 Tb2), 2(H2 O), 2(C3 H7 N O), 3(O)'
_chemical_formula_sum 'C102 H90 N16 O19 Pb2 Tb'
_chemical_formula_weight 2417.19
_chemical_name_systematic
;
 ?
;
_space_group_crystal_system monoclinic
_space_group_IT_number 14
_space_group_name_Hall '-P 2yn'
_space_group_name_H-M_alt 'P 1 21/n 1'
_symmetry_space_group_name_Hall '-P 2yn'
_symmetry_space_group_name_H-M 'P 1 21/n 1'
_atom_sites_solution_hydrogens mixed
_atom_sites_solution_primary direct
_audit_creation_date 2013-07-04
_audit_creation_method
;
  Olex2 1.2
  (compiled Apr 23 2013 17:54:37, GUI svn.r4466)
;
_audit_update_record
;
2015-01-16 deposited with the CCDC.
2015-02-25 downloaded from the CCDC.
;
_cell_angle_alpha 90
_cell_angle_beta 91.6420(10)
_cell_angle_gamma 90
_cell_formula_units_Z 2
_cell_length_a 12.32630(10)
_cell_length_b 20.7018(2)
_cell_length_c 18.2517(2)
_cell_measurement_temperature 293(2)
_cell_volume 4655.49(8)
_computing_molecular_graphics
;
O. V. Dolomanov, L. J. Bourhis, R. J. Gildea, J. A. K. Howard and H. Puschmann,
OLEX2: a complete structure solution, refinement and analysis program.
J. Appl. Cryst. (2009). 42, 339-341.
;
_computing_publication_material
;
O. V. Dolomanov, L. J. Bourhis, R. J. Gildea, J. A. K. Howard and H. Puschmann,
OLEX2: a complete structure solution, refinement and analysis program.
J. Appl. Cryst. (2009). 42, 339-341.
;
_computing_structure_refinement
;
SHELXL, G.M. Sheldrick, Acta Cryst.
(2008). A64, 112-122
;
_computing_structure_solution
;
SHELXS, G.M. Sheldrick, Acta Cryst.
(2008). A64, 112-122
;
_diffrn_ambient_temperature 293(2)
_diffrn_measured_fraction_theta_full 0.873
_diffrn_measured_fraction_theta_max 0.990
_diffrn_measurement_device_type 'multiwire proportional'
_diffrn_measurement_method 'phi and omega scans'
_diffrn_radiation_monochromator graphite
_diffrn_radiation_type CuK\a
_diffrn_radiation_wavelength 1.54178
_diffrn_reflns_av_R_equivalents 0.0400
_diffrn_reflns_av_unetI/netI 0.0409
_diffrn_reflns_Laue_measured_fraction_full 0.873
_diffrn_reflns_Laue_measured_fraction_max 0.990
_diffrn_reflns_limit_h_max 13
_diffrn_reflns_limit_h_min -13
_diffrn_reflns_limit_k_max 21
_diffrn_reflns_limit_k_min -23
_diffrn_reflns_limit_l_max 20
_diffrn_reflns_limit_l_min -17
_diffrn_reflns_number 22586
_diffrn_reflns_point_group_measured_fraction_full 0.873
_diffrn_reflns_point_group_measured_fraction_max 0.990
_diffrn_reflns_theta_full 67.679
_diffrn_reflns_theta_max 62.481
_diffrn_reflns_theta_min 3.229
_exptl_absorpt_coefficient_mu 11.259
_exptl_absorpt_correction_T_max 0.324
_exptl_absorpt_correction_T_min 0.165
_exptl_absorpt_correction_type multi-scan
_exptl_crystal_density_diffrn 1.724
_exptl_crystal_description block
_exptl_crystal_F_000 2390
_exptl_crystal_size_max 0.2
_exptl_crystal_size_mid 0.15
_exptl_crystal_size_min 0.1
_refine_diff_density_max 1.617
_refine_diff_density_min -0.877
_refine_diff_density_rms 0.138
_refine_ls_extinction_method none
_refine_ls_goodness_of_fit_ref 1.058
_refine_ls_hydrogen_treatment mixed
_refine_ls_matrix_type full
_refine_ls_number_parameters 687
_refine_ls_number_reflns 7340
_refine_ls_number_restraints 4
_refine_ls_restrained_S_all 1.063
_refine_ls_R_factor_all 0.0433
_refine_ls_R_factor_gt 0.0400
_refine_ls_shift/su_max 0.003
_refine_ls_shift/su_mean 0.000
_refine_ls_structure_factor_coef Fsqd
_refine_ls_weighting_details
;
 w=1/[\s^2^(Fo^2^)+(0.0764P)^2^+4.1439P]
 where P=(Fo^2^+2Fc^2^)/3
;
_refine_ls_weighting_scheme calc
_refine_ls_wR_factor_gt 0.1097
_refine_ls_wR_factor_ref 0.1139
_reflns_Friedel_coverage 0.000
_reflns_number_gt 6768
_reflns_number_total 7340
_reflns_threshold_expression 'I > 2\s(I)'
_cod_data_source_file c5nj00168d2.cif
_cod_data_source_block Pb2TbL2
_cod_depositor_comments 'Adding full bibliography for 7054707--7054709.cif.'
_cod_database_code 7054707
_olex2_refinement_description
;
1. Fixed Uiso
 At 1.2 times of:
  All C(H) groups, All C(H,H) groups
 At 1.5 times of:
  All C(H,H,H) groups, All O(H,H) groups
2. Restrained distances
 N7-C1D
 1.25 with sigma of 0.02
 O7-C1D
 1.15 with sigma of 0.02
 N7-C1E = N7-C16
 1.45 with sigma of 0.02
3.a Free rotating group:
 O6(H6A,H6B)
3.b Secondary CH2 refined with riding coordinates:
 C49(H49A,H49B), C62(H62A,H62B), C1C(H1CA,H1CB)
3.c Aromatic/amide H refined with riding coordinates:
 C28(H28), C57(H57), C19(H19), C27(H27), C1A(H1A), C32(H32), C1B(H1B),
 C37(H37), C1D(H1D)
3.d Idealised Me refined as rotating group:
 C16(H16A,H16B,H16C), C1E(H1EA,H1EB,H1EC)
;
_shelx_space_group_comment
;
The symmetry employed for this shelxl refinement is uniquely defined
by the following loop, which should always be used as a source of
symmetry information in preference to the above space-group names.
They are only intended as comments.
;
_shelxl_version_number 2013-2

loop_
_space_group_symop_operation_xyz
'x, y, z'
'-x+1/2, y+1/2, -z+1/2'
'-x, -y, -z'
'x-1/2, -y-1/2, z-1/2'

loop_
_atom_site_label
_atom_site_type_symbol
_atom_site_fract_x
_atom_site_fract_y
_atom_site_fract_z
_atom_site_U_iso_or_equiv
_atom_site_adp_type
_atom_site_occupancy
_atom_site_site_symmetry_order
_atom_site_calc_flag
_atom_site_refinement_flags_posn
_atom_site_refinement_flags_adp
_atom_site_refinement_flags_occupancy
Pb1 Pb 0.12668(2) 0.18888(2) 0.94536(2) 0.03602(11) Uani 1 1 d . . .
Tb2 Tb 0.5000 0.5000 0.5000 0.03561(14) Uani 1 2 d S . P
C13 C 0.4163(5) 0.1849(3) 0.9601(3) 0.0458(14) Uani 1 1 d . . .
N15 N 0.1740(4) 0.3196(2) 0.9191(3) 0.0446(11) Uani 1 1 d . . .
N20 N 0.3229(4) 0.2185(3) 0.9391(2) 0.0443(11) Uani 1 1 d . . .
N21 N 0.4653(4) 0.2821(3) 0.9206(2) 0.0500(12) Uani 1 1 d . . .
C24 C 0.2803(5) 0.3238(3) 0.8829(3) 0.0459(13) Uani 1 1 d . . .
C28 C 0.6237(7) 0.3103(4) 0.7925(4) 0.065(2) Uani 1 1 d . . .
H28 H 0.6530 0.2751 0.8178 0.078 Uiso 1 1 calc R U .
C29 C 0.5070(5) 0.2241(4) 0.9478(3) 0.0538(16) Uani 1 1 d . . .
C33 C 0.5293(6) 0.3407(5) 0.9069(3) 0.0585(19) Uani 1 1 d . . .
C36 C 0.6118(6) 0.2037(5) 0.9639(4) 0.069(2) Uani 1 1 d . . .
C39 C 0.6245(6) 0.1426(5) 0.9919(4) 0.075(2) Uani 1 1 d . . .
C44 C 0.5540(5) 0.3510(3) 0.8269(3) 0.0485(14) Uani 1 1 d . . .
C49 C 0.1832(6) 0.3569(3) 0.9892(3) 0.0526(15) Uani 1 1 d . . .
H49A H 0.2546 0.3502 1.0116 0.063 Uiso 1 1 calc R U .
H49B H 0.1750 0.4027 0.9789 0.063 Uiso 1 1 calc R U .
C52 C 0.5346(6) 0.1028(5) 1.0046(4) 0.0631(18) Uani 1 1 d . . .
C57 C 0.5106(6) 0.4015(3) 0.7889(3) 0.0546(15) Uani 1 1 d . . .
H57 H 0.4637 0.4296 0.8120 0.065 Uiso 1 1 calc R U .
C59 C 0.6511(6) 0.3209(4) 0.7208(4) 0.0577(17) Uani 1 1 d . . .
C62 C 0.0865(5) 0.3446(3) 0.8707(3) 0.0497(14) Uani 1 1 d . . .
H62A H 0.1090 0.3849 0.8486 0.060 Uiso 1 1 calc R U .
H62B H 0.0225 0.3531 0.8990 0.060 Uiso 1 1 calc R U .
C68 C 0.3562(4) 0.2754(3) 0.9155(3) 0.0429(13) Uani 1 1 d . . .
C73 C 0.4298(5) 0.1231(4) 0.9891(3) 0.0532(15) Uani 1 1 d . . .
N9 N 0.0811(5) 0.3691(3) 1.1034(3) 0.0528(12) Uani 1 1 d . . .
C11 C 0.6054(5) 0.3707(3) 0.6814(3) 0.0403(12) Uani 1 1 d . . .
C12 C 0.6328(5) 0.3793(3) 0.6019(3) 0.0433(13) Uani 1 1 d . . .
C1 C 0.5354(5) 0.4121(3) 0.7151(3) 0.0491(14) Uani 1 1 d . . .
N16 N 0.0365(4) 0.2851(3) 1.0326(3) 0.0505(12) Uani 1 1 d . . .
C17 C 0.0988(5) 0.3362(3) 1.0408(3) 0.0461(13) Uani 1 1 d . . .
O3 O 0.7032(4) 0.3434(2) 0.5761(2) 0.0543(10) Uani 1 1 d . . .
O4 O 0.5825(4) 0.4211(2) 0.5661(2) 0.0618(12) Uani 1 1 d . . .
N5 N 0.0012(5) 0.3102(2) 0.7500(3) 0.0515(13) Uani 1 1 d . . .
N6 N 0.0910(4) 0.2350(2) 0.8146(2) 0.0433(10) Uani 1 1 d . . .
C7 C 0.0523(5) 0.4168(3) 0.6997(3) 0.0456(13) Uani 1 1 d . . .
C8 C 0.2030(5) 0.4121(3) 1.2020(4) 0.0535(16) Uani 1 1 d . . .
C2 C 0.2137(5) 0.4977(3) 0.6467(3) 0.0393(12) Uani 1 1 d . . .
C3 C 0.0599(5) 0.2959(3) 0.8118(3) 0.0454(13) Uani 1 1 d . . .
O13 O 0.4033(5) 0.3216(3) 1.4214(4) 0.0840(17) Uani 1 1 d . . .
C14 C 0.1517(6) 0.3925(3) 0.6812(4) 0.0534(15) Uani 1 1 d . . .
C15 C -0.0380(5) 0.3742(3) 0.7276(4) 0.0560(16) Uani 1 1 d . . .
C4 C 0.0497(5) 0.2072(3) 0.7498(3) 0.0490(14) Uani 1 1 d . . .
C5 C -0.0060(5) 0.2546(3) 0.7085(3) 0.0507(14) Uani 1 1 d . . .
C18 C 0.3765(6) 0.3779(4) 1.4055(4) 0.0633(18) Uani 1 1 d . . .
C19 C 0.1142(5) 0.5225(3) 0.6655(3) 0.0473(13) Uani 1 1 d . . .
H19 H 0.1015 0.5666 0.6608 0.057 Uiso 1 1 calc R U .
C20 C -0.0271(5) 0.2835(3) 1.0940(3) 0.0519(14) Uani 1 1 d . . .
C21 C 0.0000(6) 0.3359(3) 1.1387(3) 0.0540(15) Uani 1 1 d . . .
C22 C 0.2322(5) 0.4317(3) 0.6543(3) 0.0490(14) Uani 1 1 d . . .
C23 C 0.0332(6) 0.4830(3) 0.6914(3) 0.0516(14) Uani 1 1 d . . .
C6 C -0.0520(7) 0.2403(5) 0.6397(4) 0.064(2) Uani 1 1 d . . .
C25 C 0.3165(5) 0.3899(3) 1.3350(4) 0.0568(16) Uani 1 1 d . . .
C26 C 0.2345(5) 0.4635(4) 1.2470(4) 0.0565(16) Uani 1 1 d . . .
C27 C 0.2892(5) 0.4519(4) 1.3134(4) 0.0613(18) Uani 1 1 d . . .
H27 H 0.3077 0.4865 1.3438 0.074 Uiso 1 1 calc R U .
C10 C -0.0501(7) 0.3471(4) 1.2053(4) 0.073(2) Uani 1 1 d . . .
C1A C -0.1079(7) 0.2408(4) 1.1145(4) 0.072(2) Uani 1 1 d . . .
H1A H -0.1279 0.2055 1.0855 0.086 Uiso 1 1 calc R U .
C31 C -0.0429(7) 0.1786(5) 0.6151(4) 0.072(2) Uani 1 1 d . . .
C32 C 0.0089(7) 0.1316(4) 0.6558(4) 0.075(2) Uani 1 1 d . . .
H32 H 0.0117 0.0898 0.6373 0.090 Uiso 1 1 calc R U .
C1B C 0.2337(6) 0.3510(4) 1.2231(4) 0.0627(18) Uani 1 1 d . . .
H1B H 0.2171 0.3164 1.1923 0.075 Uiso 1 1 calc R U .
C34 C 0.0572(7) 0.1444(4) 0.7239(4) 0.0657(19) Uani 1 1 d . . .
C35 C 0.2884(6) 0.3396(4) 1.2888(4) 0.0629(18) Uani 1 1 d . . .
C1C C 0.1392(7) 0.4259(4) 1.1320(4) 0.0660(18) Uani 1 1 d . . .
H1CA H 0.0872 0.4600 1.1409 0.079 Uiso 1 1 calc R U .
H1CB H 0.1883 0.4413 1.0953 0.079 Uiso 1 1 calc R U .
C37 C -0.1568(8) 0.2535(5) 1.1798(5) 0.091(3) Uani 1 1 d . . .
H37 H -0.2119 0.2261 1.1945 0.109 Uiso 1 1 calc R U .
C38 C -0.1280(8) 0.3052(5) 1.2251(5) 0.083(3) Uani 1 1 d . . .
O2 O 0.2868(4) 0.6005(2) 0.6261(2) 0.0546(10) Uani 1 1 d . . .
O1 O 0.3796(4) 0.5157(2) 0.5884(2) 0.0577(11) Uani 1 1 d . . .
O5 O 0.3958(5) 0.4251(3) 1.4458(3) 0.0822(16) Uani 1 1 d . . .
C9 C 0.2991(5) 0.5411(3) 0.6179(3) 0.0424(13) Uani 1 1 d . . .
H73 H 0.367(5) 0.096(3) 1.001(3) 0.040(15) Uiso 1 1 d . . .
H52 H 0.538(5) 0.062(3) 1.017(3) 0.037(16) Uiso 1 1 d . . .
O6 O 0.8319(8) 0.2998(4) 0.9232(5) 0.115(2) Uiso 1 1 d G . .
H6A H 0.8460 0.2627 0.9060 0.172 Uiso 1 1 d G U .
H6B H 0.8331 0.3276 0.8890 0.172 Uiso 1 1 d G U .
O7 O 0.3948(15) 0.4672(9) 0.9594(10) 0.211(6) Uiso 1 1 d D . .
O8 O -0.1788(13) 0.4227(7) 0.8839(9) 0.195(5) Uiso 1 1 d . . .
C16 C 0.2368(19) 0.5154(11) 0.8661(13) 0.196(9) Uiso 1 1 d D . .
H16A H 0.1601 0.5083 0.8692 0.295 Uiso 1 1 calc R U .
H16B H 0.2716 0.4760 0.8521 0.295 Uiso 1 1 calc R U .
H16C H 0.2499 0.5481 0.8302 0.295 Uiso 1 1 calc R U .
N7 N 0.282(3) 0.5370(15) 0.9396(17) 0.362(18) Uiso 1 1 d D . .
C1E C 0.248(2) 0.6059(13) 0.9490(16) 0.244(12) Uiso 1 1 d D . .
H1EA H 0.2437 0.6267 0.9020 0.365 Uiso 1 1 calc R U .
H1EB H 0.2995 0.6279 0.9802 0.365 Uiso 1 1 calc R U .
H1EC H 0.1776 0.6072 0.9706 0.365 Uiso 1 1 calc R U .
H23 H -0.042(7) 0.496(3) 0.701(4) 0.057(19) Uiso 1 1 d . . .
H24A H 0.310(5) 0.359(3) 0.884(3) 0.034(15) Uiso 1 1 d . . .
H33A H 0.595(7) 0.338(4) 0.937(4) 0.07(2) Uiso 1 1 d . . .
H15A H -0.095(6) 0.365(3) 0.690(4) 0.053(18) Uiso 1 1 d . . .
H6 H -0.080(7) 0.271(4) 0.623(5) 0.06(2) Uiso 1 1 d . . .
H10 H -0.046(8) 0.387(5) 1.230(6) 0.09(3) Uiso 1 1 d . . .
H33B H 0.477(6) 0.371(3) 0.915(4) 0.045(18) Uiso 1 1 d . . .
H15B H -0.070(6) 0.398(4) 0.773(4) 0.06(2) Uiso 1 1 d . . .
H35 H 0.321(7) 0.294(4) 1.306(4) 0.06(2) Uiso 1 1 d . . .
H34 H 0.084(5) 0.116(3) 0.756(4) 0.046(17) Uiso 1 1 d . . .
H14 H 0.165(6) 0.355(4) 0.685(4) 0.047(18) Uiso 1 1 d . . .
H31 H -0.072(7) 0.158(4) 0.567(5) 0.07(2) Uiso 1 1 d . . .
H38 H -0.150(8) 0.307(4) 1.277(6) 0.08(3) Uiso 1 1 d . . .
H26 H 0.229(6) 0.503(4) 1.230(4) 0.048(18) Uiso 1 1 d . . .
H22 H 0.304(5) 0.414(3) 0.634(3) 0.035(14) Uiso 1 1 d . . .
H36 H 0.667(7) 0.232(4) 0.958(4) 0.057(19) Uiso 1 1 d . . .
H39 H 0.705(6) 0.128(3) 1.015(4) 0.048(17) Uiso 1 1 d . . .
H59 H 0.694(7) 0.294(4) 0.705(5) 0.06(2) Uiso 1 1 d . . .
H24B H 0.256(7) 0.317(4) 0.822(5) 0.07(2) Uiso 1 1 d . . .
H1 H 0.489(9) 0.438(5) 0.674(6) 0.12(4) Uiso 1 1 d . . .
C1D C 0.347(3) 0.5080(14) 0.9944(16) 0.260(15) Uiso 1 1 d D . .
H1D H 0.3516 0.5172 1.0443 0.312 Uiso 1 1 calc R U .
O9 O 0.0000 0.5000 1.0000 0.222(10) Uiso 1 2 d S . P

loop_
_atom_site_aniso_label
_atom_site_aniso_U_11
_atom_site_aniso_U_22
_atom_site_aniso_U_33
_atom_site_aniso_U_23
_atom_site_aniso_U_13
_atom_site_aniso_U_12
Pb1 0.03635(16) 0.04678(16) 0.02507(15) -0.00021(7) 0.00355(9) -0.00231(8)
Tb2 0.0350(2) 0.0486(3) 0.0234(2) 0.00419(17) 0.00585(17) -0.00005(18)
C13 0.035(3) 0.078(4) 0.024(3) 0.000(2) 0.000(2) -0.002(3)
N15 0.048(3) 0.058(3) 0.028(2) -0.0027(19) 0.004(2) -0.005(2)
N20 0.039(3) 0.063(3) 0.031(2) -0.003(2) 0.0046(19) -0.008(2)
N21 0.043(3) 0.081(4) 0.026(2) 0.008(2) 0.0028(19) -0.017(3)
C24 0.046(3) 0.055(4) 0.037(3) 0.006(3) 0.009(3) -0.013(3)
C28 0.061(4) 0.090(5) 0.045(4) 0.025(3) 0.012(3) 0.011(3)
C29 0.046(3) 0.092(5) 0.024(3) 0.008(3) 0.004(2) -0.009(3)
C33 0.047(4) 0.098(6) 0.031(3) 0.003(3) 0.004(3) -0.030(4)
C36 0.037(4) 0.130(7) 0.041(3) 0.022(4) 0.002(3) -0.012(4)
C39 0.047(4) 0.135(7) 0.043(4) 0.024(4) 0.005(3) 0.006(4)
C44 0.042(3) 0.077(4) 0.027(3) 0.008(3) 0.000(2) -0.016(3)
C49 0.057(4) 0.064(4) 0.037(3) -0.004(3) 0.000(3) -0.007(3)
C52 0.058(4) 0.089(6) 0.042(4) 0.011(3) 0.002(3) 0.013(4)
C57 0.063(4) 0.061(4) 0.040(3) 0.001(3) 0.020(3) -0.005(3)
C59 0.063(4) 0.069(4) 0.043(4) 0.016(3) 0.015(3) 0.018(4)
C62 0.050(3) 0.055(3) 0.044(3) 0.000(3) -0.001(3) -0.005(3)
C68 0.038(3) 0.068(4) 0.023(2) 0.000(2) 0.006(2) -0.011(3)
C73 0.049(4) 0.081(4) 0.030(3) 0.004(3) 0.000(2) -0.003(3)
N9 0.064(3) 0.056(3) 0.039(3) -0.011(2) 0.007(2) -0.007(2)
C11 0.042(3) 0.051(3) 0.028(3) 0.004(2) 0.003(2) -0.007(2)
C12 0.046(3) 0.057(3) 0.027(3) 0.000(2) 0.002(2) -0.001(3)
C1 0.055(4) 0.058(3) 0.034(3) 0.008(3) 0.013(3) 0.004(3)
N16 0.057(3) 0.058(3) 0.037(3) -0.009(2) 0.005(2) -0.011(2)
C17 0.049(3) 0.053(3) 0.036(3) -0.007(3) -0.003(2) -0.004(3)
O3 0.063(3) 0.068(3) 0.033(2) -0.0008(19) 0.0117(19) 0.012(2)
O4 0.069(3) 0.083(3) 0.034(2) 0.022(2) 0.008(2) 0.021(2)
N5 0.052(3) 0.060(3) 0.043(3) 0.014(2) -0.001(2) -0.008(2)
N6 0.049(3) 0.052(3) 0.029(2) 0.0006(19) -0.0010(19) -0.003(2)
C7 0.046(3) 0.057(3) 0.034(3) 0.007(2) 0.001(2) -0.001(3)
C8 0.047(3) 0.064(4) 0.050(3) -0.024(3) 0.009(3) -0.010(3)
C2 0.043(3) 0.052(3) 0.023(2) 0.000(2) 0.005(2) 0.001(2)
C3 0.047(3) 0.056(3) 0.033(3) 0.009(2) 0.004(2) -0.007(3)
O13 0.062(3) 0.095(4) 0.095(5) -0.005(3) -0.015(3) 0.008(3)
C14 0.058(4) 0.044(3) 0.059(4) 0.011(3) 0.008(3) 0.006(3)
C15 0.044(3) 0.060(4) 0.063(4) 0.024(3) -0.003(3) -0.007(3)
C4 0.054(4) 0.066(4) 0.028(3) 0.003(3) 0.001(2) -0.005(3)
C5 0.049(3) 0.069(4) 0.034(3) 0.013(3) -0.003(2) -0.012(3)
C18 0.040(3) 0.085(5) 0.065(4) -0.018(4) -0.001(3) -0.008(3)
C19 0.053(4) 0.048(3) 0.042(3) -0.001(2) 0.013(3) 0.004(3)
C20 0.054(4) 0.064(4) 0.039(3) -0.002(3) 0.007(3) -0.007(3)
C21 0.057(4) 0.063(4) 0.043(3) -0.007(3) 0.012(3) -0.003(3)
C22 0.046(3) 0.057(3) 0.044(3) 0.005(3) 0.006(3) 0.006(3)
C23 0.047(4) 0.062(4) 0.046(3) 0.006(3) 0.015(3) 0.007(3)
C6 0.065(4) 0.093(6) 0.036(3) 0.019(4) -0.006(3) -0.006(4)
C25 0.036(3) 0.067(4) 0.068(4) -0.016(3) 0.010(3) -0.003(3)
C26 0.049(4) 0.056(4) 0.065(4) -0.015(3) 0.008(3) -0.004(3)
C27 0.044(3) 0.071(4) 0.068(4) -0.028(4) -0.001(3) -0.008(3)
C10 0.083(6) 0.082(5) 0.053(4) -0.021(4) 0.020(4) -0.010(4)
C1A 0.071(5) 0.086(5) 0.059(4) -0.005(4) 0.015(4) -0.027(4)
C31 0.078(5) 0.104(6) 0.032(3) -0.004(4) -0.006(3) -0.013(4)
C32 0.091(6) 0.087(5) 0.045(4) -0.018(4) -0.005(4) -0.005(4)
C1B 0.068(4) 0.062(4) 0.057(4) -0.026(3) 0.004(3) -0.009(3)
C34 0.088(5) 0.069(4) 0.039(3) -0.006(3) -0.009(3) 0.000(4)
C35 0.055(4) 0.064(4) 0.070(5) -0.017(4) -0.002(3) -0.005(3)
C1C 0.083(5) 0.061(4) 0.053(4) -0.010(3) 0.007(4) -0.014(4)
C37 0.078(5) 0.126(8) 0.068(5) -0.010(5) 0.027(4) -0.042(5)
C38 0.078(6) 0.116(7) 0.057(5) -0.012(4) 0.029(4) -0.011(5)
O2 0.059(3) 0.055(3) 0.051(2) 0.0047(19) 0.016(2) -0.009(2)
O1 0.054(3) 0.073(3) 0.048(2) 0.010(2) 0.028(2) 0.010(2)
O5 0.073(4) 0.098(4) 0.074(3) -0.013(3) -0.016(3) -0.026(3)
C9 0.049(3) 0.052(3) 0.026(3) 0.006(2) 0.005(2) 0.000(3)

loop_
_atom_type_symbol
_atom_type_description
_atom_type_scat_dispersion_real
_atom_type_scat_dispersion_imag
_atom_type_scat_source
C C 0.0181 0.0091 'International Tables Vol C Tables 4.2.6.8 and 6.1.1.4'
H H 0.0000 0.0000 'International Tables Vol C Tables 4.2.6.8 and 6.1.1.4'
N N 0.0311 0.0180 'International Tables Vol C Tables 4.2.6.8 and 6.1.1.4'
O O 0.0492 0.0322 'International Tables Vol C Tables 4.2.6.8 and 6.1.1.4'
Tb Tb -9.1472 9.1891 'International Tables Vol C Tables 4.2.6.8 and 6.1.1.4'
Pb Pb -4.0753 8.5060 'International Tables Vol C Tables 4.2.6.8 and 6.1.1.4'

loop_
_geom_angle_atom_site_label_1
_geom_angle_atom_site_label_2
_geom_angle_atom_site_label_3
_geom_angle
_geom_angle_site_symmetry_1
_geom_angle_site_symmetry_3
N20 Pb1 O3 77.35(14) . 4_566
N20 Pb1 N6 90.37(15) . .
N20 Pb1 O2 74.23(16) . 2_546
N6 Pb1 O3 167.27(15) . 4_566
O2 Pb1 O3 98.06(15) 2_546 4_566
O2 Pb1 N6 81.55(15) 2_546 .
O4 Tb2 O4 180.0 . 3_666
O1 Tb2 O4 91.03(16) . .
O1 Tb2 O4 88.97(16) 3_666 .
O1 Tb2 O4 88.97(16) . 3_666
O1 Tb2 O4 91.03(16) 3_666 3_666
O1 Tb2 O1 180.00(15) . 3_666
O5 Tb2 O4 88.8(2) 3_667 3_666
O5 Tb2 O4 91.2(2) 1_554 3_666
O5 Tb2 O4 91.2(2) 3_667 .
O5 Tb2 O4 88.8(2) 1_554 .
O5 Tb2 O1 92.0(2) 1_554 .
O5 Tb2 O1 88.0(2) 3_667 .
O5 Tb2 O1 92.0(2) 3_667 3_666
O5 Tb2 O1 88.0(2) 1_554 3_666
O5 Tb2 O5 180.0 3_667 1_554
N20 C13 C29 108.9(6) . .
N20 C13 C73 130.8(6) . .
C73 C13 C29 120.3(6) . .
C24 N15 C49 107.7(5) . .
C62 N15 C24 110.8(5) . .
C62 N15 C49 111.6(5) . .
C13 N20 Pb1 131.3(4) . .
C68 N20 Pb1 122.8(4) . .
C68 N20 C13 105.8(5) . .
C29 N21 C33 125.3(6) . .
C68 N21 C29 106.9(5) . .
C68 N21 C33 127.6(6) . .
C68 C24 N15 109.6(5) . .
C44 C28 C59 120.8(7) . .
N21 C29 C13 105.6(5) . .
C36 C29 C13 122.2(7) . .
C36 C29 N21 132.2(7) . .
N21 C33 C44 113.7(5) . .
C39 C36 C29 117.2(7) . .
C36 C39 C52 121.4(7) . .
C28 C44 C33 120.2(7) . .
C57 C44 C28 118.9(6) . .
C57 C44 C33 120.9(7) . .
C17 C49 N15 110.9(5) . .
C73 C52 C39 121.6(8) . .
C44 C57 C1 121.1(6) . .
C11 C59 C28 120.7(7) . .
N15 C62 C3 109.6(5) . .
N20 C68 N21 112.7(5) . .
N20 C68 C24 122.3(5) . .
N21 C68 C24 124.9(5) . .
C52 C73 C13 117.3(7) . .
C17 N9 C21 106.2(5) . .
C17 N9 C1C 128.0(6) . .
C21 N9 C1C 125.6(5) . .
C59 C11 C12 119.5(6) . .
C59 C11 C1 119.3(5) . .
C1 C11 C12 121.2(5) . .
O3 C12 C11 118.1(5) . .
O4 C12 C11 117.8(5) . .
O4 C12 O3 124.1(5) . .
C11 C1 C57 119.2(6) . .
C17 N16 C20 105.6(5) . .
N9 C17 C49 121.5(5) . .
N16 C17 C49 125.3(5) . .
N16 C17 N9 113.2(5) . .
C12 O3 Pb1 105.0(4) . 4_665
C12 O4 Tb2 176.8(5) . .
C3 N5 C15 126.4(6) . .
C3 N5 C5 107.5(5) . .
C5 N5 C15 125.9(6) . .
C3 N6 Pb1 115.3(4) . .
C3 N6 C4 105.3(5) . .
C4 N6 Pb1 132.4(4) . .
C14 C7 C15 122.4(6) . .
C14 C7 C23 118.7(6) . .
C23 C7 C15 118.8(6) . .
C26 C8 C1C 118.9(7) . .
C1B C8 C26 118.0(7) . .
C1B C8 C1C 123.1(6) . .
C19 C2 C22 119.0(6) . .
C19 C2 C9 120.3(5) . .
C22 C2 C9 120.7(5) . .
N5 C3 C62 123.3(6) . .
N6 C3 C62 123.9(5) . .
N6 C3 N5 112.8(5) . .
C7 C14 C22 121.7(6) . .
N5 C15 C7 112.3(5) . .
N6 C4 C5 109.0(6) . .
C34 C4 N6 130.4(6) . .
C34 C4 C5 120.6(6) . .
N5 C5 C4 105.4(5) . .
N5 C5 C6 133.6(7) . .
C6 C5 C4 120.9(7) . .
O13 C18 C25 118.8(7) . .
O5 C18 O13 123.6(8) . .
O5 C18 C25 117.5(8) . .
C2 C19 C23 121.3(6) . .
N16 C20 C21 108.9(6) . .
N16 C20 C1A 131.1(6) . .
C1A C20 C21 120.0(6) . .
N9 C21 C20 106.1(5) . .
N9 C21 C10 131.7(7) . .
C20 C21 C10 122.3(7) . .
C14 C22 C2 119.7(6) . .
C19 C23 C7 119.6(6) . .
C31 C6 C5 117.5(8) . .
C27 C25 C18 121.0(6) . .
C35 C25 C18 120.8(7) . .
C35 C25 C27 118.2(7) . .
C27 C26 C8 120.1(7) . .
C25 C27 C26 121.2(6) . .
C38 C10 C21 117.5(8) . .
C37 C1A C20 116.5(8) . .
C6 C31 C32 121.9(7) . .
C31 C32 C34 122.2(8) . .
C8 C1B C35 121.8(6) . .
C32 C34 C4 116.9(8) . .
C25 C35 C1B 120.6(7) . .
N9 C1C C8 112.7(6) . .
C1A C37 C38 123.4(8) . .
C10 C38 C37 120.4(8) . .
C9 O2 Pb1 127.0(4) . 2_556
C9 O1 Tb2 156.0(4) . .
C18 O5 Tb2 155.4(6) . 1_556
O2 C9 C2 117.4(5) . .
O2 C9 O1 124.3(6) . .
O1 C9 C2 118.3(5) . .
C1E N7 C16 107(2) . .
C1D N7 C16 134(3) . .
C1D N7 C1E 119(3) . .
O7 C1D N7 101(3) . .

loop_
_geom_bond_atom_site_label_1
_geom_bond_atom_site_label_2
_geom_bond_distance
_geom_bond_site_symmetry_2
Pb1 N20 2.501(5) .
Pb1 O3 2.627(4) 4_566
Pb1 N6 2.597(4) .
Pb1 O2 2.503(4) 2_546
Tb2 O4 2.255(4) .
Tb2 O4 2.255(4) 3_666
Tb2 O1 2.246(4) 3_666
Tb2 O1 2.246(4) .
Tb2 O5 2.227(5) 3_667
Tb2 O5 2.227(5) 1_554
C13 N20 1.390(8) .
C13 C29 1.404(9) .
C13 C73 1.393(10) .
N15 C24 1.486(8) .
N15 C49 1.496(8) .
N15 C62 1.468(8) .
N20 C68 1.324(8) .
N21 C29 1.394(9) .
N21 C33 1.472(9) .
N21 C68 1.353(8) .
C24 C68 1.484(9) .
C28 C44 1.368(11) .
C28 C59 1.379(10) .
C29 C36 1.383(10) .
C33 C44 1.514(8) .
C36 C39 1.370(14) .
C39 C52 1.407(12) .
C44 C57 1.357(10) .
C49 C17 1.486(9) .
C52 C73 1.379(10) .
C57 C1 1.407(9) .
C59 C11 1.369(9) .
C62 C3 1.503(9) .
N9 C17 1.353(8) .
N9 C21 1.387(9) .
N9 C1C 1.465(9) .
C11 C12 1.510(8) .
C11 C1 1.373(9) .
C12 O3 1.246(7) .
C12 O4 1.241(7) .
N16 C17 1.314(8) .
N16 C20 1.386(8) .
O3 Pb1 2.627(4) 4_665
N5 C3 1.355(8) .
N5 C15 1.465(9) .
N5 C5 1.378(9) .
N6 C3 1.318(8) .
N6 C4 1.399(8) .
C7 C14 1.375(10) .
C7 C15 1.520(9) .
C7 C23 1.399(9) .
C8 C26 1.393(9) .
C8 C1B 1.372(11) .
C8 C1C 1.509(11) .
C2 C19 1.382(9) .
C2 C22 1.391(9) .
C2 C9 1.492(8) .
O13 C18 1.244(10) .
C14 C22 1.384(10) .
C4 C5 1.404(9) .
C4 C34 1.388(10) .
C5 C6 1.395(9) .
C18 C25 1.487(11) .
C18 O5 1.242(9) .
C19 C23 1.384(9) .
C20 C21 1.392(10) .
C20 C1A 1.392(10) .
C21 C10 1.398(10) .
C6 C31 1.361(13) .
C25 C27 1.380(11) .
C25 C35 1.379(10) .
C26 C27 1.391(11) .
C10 C38 1.351(13) .
C1A C37 1.377(12) .
C31 C32 1.371(13) .
C32 C34 1.387(11) .
C1B C35 1.380(11) .
C37 C38 1.391(13) .
O2 Pb1 2.503(4) 2_556
O2 C9 1.250(8) .
O1 C9 1.257(7) .
O5 Tb2 2.227(5) 1_556
O7 C1D 1.223(18) .
C16 N7 1.506(18) .
N7 C1E 1.500(18) .
N7 C1D 1.395(19) .
